data_2238922
loop_
_publ_author_name
'Janganati, Venumadhav'
'Penthala, Narsimha Reddy'
'Parkin, Sean'
'Crooks, Peter A.'

_publ_section_title
;
 13-(Imidazol-1-yl)-11,13-dihydromelampomagnolide B monohydrate
;
_journal_coeditor_code SJ5362
_journal_issue 12
_journal_name_full 'Acta Crystallographica Section E'
_journal_page_first o1734
_journal_page_last o1735
_journal_paper_doi 10.1107/S1600536813029188
_journal_volume 69
_journal_year 2013
_chemical_formula_iupac 'C18 H24 N2 O4, H2 O'
_chemical_formula_moiety 'C18 H24 N2 O4, H2 O'
_chemical_formula_sum 'C18 H26 N2 O5'
_chemical_formula_weight 350.41
_chemical_name_common
;
13-(Imidazol-1-yl)-11,13-dihydromelampomagnolide B monohydrate
;
_chemical_name_systematic
'(1a<i>R</i>,7a<i>S</i>,8<i>R</i>,10a<i>S</i>,10b<i>S</i>,<i>E</i>)-5-Hydroxymethyl-8-[(1<i>H</i>-imidazol-1-yl)methyl]-1a-methyl-2,3,6,7,7a,8,10a,10b-octahydrooxireno[2',3':9,10]cyclodeca[1,2-b]furan-9(1a<i>H</i>)-one monohydrate'
_space_group_crystal_system monoclinic
_space_group_IT_number 4
_space_group_name_Hall 'P 2yb'
_space_group_name_H-M_alt 'P 1 21 1'
_symmetry_space_group_name_Hall 'P 2yb'
_symmetry_space_group_name_H-M 'P 1 21 1'
_atom_sites_solution_hydrogens difmap
_atom_sites_solution_primary direct
_atom_sites_solution_secondary difmap
_cell_angle_alpha 90
_cell_angle_beta 95.0150(10)
_cell_angle_gamma 90
_cell_formula_units_Z 2
_cell_length_a 9.8073(2)
_cell_length_b 8.27840(10)
_cell_length_c 10.7741(2)
_cell_measurement_reflns_used 9966
_cell_measurement_temperature 90.0(2)
_cell_measurement_theta_max 68.05
_cell_measurement_theta_min 4.12
_cell_volume 871.39(3)
_computing_cell_refinement 'SAINT (Bruker, 2006)'
_computing_data_collection 'APEX2 (Bruker, 2006)'
_computing_data_reduction 'SAINT (Bruker, 2006)'
_computing_molecular_graphics 'XP in SHELXTL (Sheldrick, 2008<i>b</i>)'
_computing_publication_material 'SHELXL2013 (Sheldrick, 2008<i>b</i>)'
_computing_structure_refinement 'SHELXL2013 (Sheldrick, 2008<i>b</i>)'
_computing_structure_solution 'SHELXS97 (Sheldrick, 2008<i>b</i>)'
_diffrn_ambient_temperature 90.0(2)
_diffrn_detector_area_resol_mean 5.6
_diffrn_measured_fraction_theta_full 0.991
_diffrn_measured_fraction_theta_max 0.990
_diffrn_measurement_device_type 'Bruker X8 Proteum'
_diffrn_measurement_method '\f and \w scans'
_diffrn_radiation_type CuK\a
_diffrn_radiation_wavelength 1.54178
_diffrn_reflns_av_R_equivalents 0.0299
_diffrn_reflns_limit_h_max 11
_diffrn_reflns_limit_h_min -11
_diffrn_reflns_limit_k_max 7
_diffrn_reflns_limit_k_min -9
_diffrn_reflns_limit_l_max 11
_diffrn_reflns_limit_l_min -12
_diffrn_reflns_number 10767
_diffrn_reflns_theta_full 67.679
_diffrn_reflns_theta_max 68.054
_diffrn_reflns_theta_min 4.526
_exptl_absorpt_coefficient_mu 0.804
_exptl_absorpt_correction_T_max 0.942
_exptl_absorpt_correction_T_min 0.836
_exptl_absorpt_correction_type multi-scan
_exptl_absorpt_process_details '(SADABS; Sheldrick, 2008<i>a</i>)'
_exptl_crystal_colour colourless
_exptl_crystal_density_diffrn 1.335
_exptl_crystal_description tablet
_exptl_crystal_F_000 376
_exptl_crystal_size_max 0.250
_exptl_crystal_size_mid 0.200
_exptl_crystal_size_min 0.040
_refine_diff_density_max 0.160
_refine_diff_density_min -0.150
_refine_ls_abs_structure_details
;
Flack parameter determined using 747 quotients
[(<i>I</i>^+^)-(<i>I</i>^-^)]/[(<i>I</i>^+^)+(<i>I</i>^-^)]
(Parsons <i>et al.</i>, 2013)
;
_refine_ls_abs_structure_Flack -0.03(5)
_refine_ls_extinction_coef 0.0090(15)
_refine_ls_extinction_expression Fc^*^=kFc[1+0.001xFc^2^\l^3^/sin(2\q)]^-1/4^
_refine_ls_extinction_method 'SHELXL2013 (Sheldrick, 2008a)'
_refine_ls_goodness_of_fit_ref 1.043
_refine_ls_hydrogen_treatment mixed
_refine_ls_matrix_type full
_refine_ls_number_parameters 235
_refine_ls_number_reflns 2437
_refine_ls_number_restraints 1
_refine_ls_restrained_S_all 1.043
_refine_ls_R_factor_all 0.0238
_refine_ls_R_factor_gt 0.0237
_refine_ls_shift/su_max 0.000
_refine_ls_shift/su_mean 0.000
_refine_ls_structure_factor_coef Fsqd
_refine_ls_weighting_details 'w=1/[\s^2^(Fo^2^)+(0.0332P)^2^+0.1700P] where P=(Fo^2^+2Fc^2^)/3'
_refine_ls_weighting_scheme calc
_refine_ls_wR_factor_gt 0.0610
_refine_ls_wR_factor_ref 0.0612
_reflns_number_gt 2425
_reflns_number_total 2437
_reflns_threshold_expression I>2\s(I)
_cod_data_source_file sj5362.cif
_cod_data_source_block I
_cod_database_code 2238922
_shelx_space_group_comment
;
The symmetry employed for this shelxl refinement is uniquely defined
by the following loop, which should always be used as a source of
symmetry information in preference to the above space-group names.
They are only intended as comments.
;
_shelx_estimated_absorpt_t_min 0.824
_shelx_estimated_absorpt_t_max 0.969
_shelxl_version_number .2013

loop_
_space_group_symop_operation_xyz
'x, y, z'
'-x, y+1/2, -z'

loop_
_atom_site_type_symbol
_atom_site_label
_atom_site_fract_x
_atom_site_fract_y
_atom_site_fract_z
_atom_site_U_iso_or_equiv
_atom_site_adp_type
_atom_site_calc_flag
_atom_site_occupancy
N N1 0.63838(13) 0.11358(19) 0.56147(12) 0.0159(3) Uani d 1
N N2 0.61292(14) -0.0075(2) 0.74068(12) 0.0197(3) Uani d 1
O O1 0.92738(12) 0.85603(16) 0.33577(10) 0.0183(3) Uani d 1
O O2 0.83645(12) 0.60393(16) 0.51264(9) 0.0185(3) Uani d 1
O O3 0.71648(13) 0.48872(17) 0.65518(10) 0.0221(3) Uani d 1
O O4 0.47506(11) 0.43708(16) 0.02773(10) 0.0179(3) Uani d 1
H H4 0.4364 0.4648 0.0910 0.027 Uiso calc 1
C C1 0.71890(15) 0.6089(2) 0.02275(13) 0.0161(3) Uani d 1
H H1A 0.6293 0.6497 0.0017 0.019 Uiso calc 1
C C2 0.83497(16) 0.7229(2) 0.00040(14) 0.0163(3) Uani d 1
H H2A 0.8112 0.7803 -0.0791 0.020 Uiso calc 1
H H2B 0.9178 0.6576 -0.0099 0.020 Uiso calc 1
C C3 0.87106(16) 0.8502(2) 0.10296(14) 0.0166(4) Uani d 1
H H3A 0.9320 0.9330 0.0713 0.020 Uiso calc 1
H H3B 0.7864 0.9046 0.1245 0.020 Uiso calc 1
C C4 0.94124(16) 0.7722(2) 0.21808(14) 0.0153(3) Uani d 1
C C5 0.85016(16) 0.7092(2) 0.30889(14) 0.0152(3) Uani d 1
H H5A 0.7506 0.7274 0.2847 0.018 Uiso calc 1
C C6 0.87955(16) 0.5643(2) 0.38885(14) 0.0152(4) Uani d 1
H H6A 0.9790 0.5362 0.3940 0.018 Uiso calc 1
C C7 0.79086(15) 0.4188(2) 0.34526(13) 0.0141(3) Uani d 1
H H7A 0.7011 0.4603 0.3069 0.017 Uiso calc 1
C C8 0.85003(16) 0.3049(2) 0.25191(14) 0.0165(4) Uani d 1
H H8A 0.7947 0.2047 0.2465 0.020 Uiso calc 1
H H8B 0.9442 0.2750 0.2844 0.020 Uiso calc 1
C C9 0.85478(15) 0.3742(2) 0.11888(14) 0.0164(4) Uani d 1
H H9A 0.9322 0.4511 0.1193 0.020 Uiso calc 1
H H9B 0.8734 0.2847 0.0618 0.020 Uiso calc 1
C C10 0.72548(15) 0.4597(2) 0.06786(13) 0.0147(3) Uani d 1
C C11 0.76625(16) 0.3373(2) 0.46888(14) 0.0153(3) Uani d 1
H H11A 0.8457 0.2653 0.4942 0.018 Uiso calc 1
C C12 0.76819(16) 0.4785(2) 0.55787(14) 0.0168(3) Uani d 1
C C13 0.63503(16) 0.2376(2) 0.46427(14) 0.0179(4) Uani d 1
H H13A 0.5567 0.3107 0.4735 0.021 Uiso calc 1
H H13B 0.6201 0.1848 0.3817 0.021 Uiso calc 1
C C14 0.59851(15) 0.3551(2) 0.06538(14) 0.0168(4) Uani d 1
H H14A 0.6089 0.2634 0.0080 0.020 Uiso calc 1
H H14B 0.5918 0.3099 0.1497 0.020 Uiso calc 1
C C15 1.08469(16) 0.7115(2) 0.20694(15) 0.0181(4) Uani d 1
H H15A 1.1182 0.6563 0.2841 0.027 Uiso calc 1
H H15B 1.1448 0.8029 0.1925 0.027 Uiso calc 1
H H15C 1.0843 0.6358 0.1370 0.027 Uiso calc 1
C C16 0.58471(15) 0.1233(2) 0.67287(14) 0.0178(4) Uani d 1
H H16A 0.5334 0.2126 0.6989 0.021 Uiso calc 1
C C17 0.68861(16) -0.1053(2) 0.66946(15) 0.0186(4) Uani d 1
H H17A 0.7239 -0.2084 0.6940 0.022 Uiso calc 1
C C18 0.70535(15) -0.0320(2) 0.55829(14) 0.0167(3) Uani d 1
H H18A 0.7534 -0.0731 0.4923 0.020 Uiso calc 1
O O1W 0.45357(13) 0.47330(19) -0.23096(12) 0.0248(3) Uani d 1
H H1W 0.458(2) 0.470(4) -0.150(2) 0.037 Uiso d 1
H H2W 0.534(3) 0.492(4) -0.249(2) 0.037 Uiso d 1

loop_
_atom_site_aniso_label
_atom_site_aniso_U_11
_atom_site_aniso_U_22
_atom_site_aniso_U_33
_atom_site_aniso_U_12
_atom_site_aniso_U_13
_atom_site_aniso_U_23
N1 0.0161(6) 0.0167(8) 0.0149(6) -0.0029(6) 0.0018(5) 0.0004(6)
N2 0.0210(7) 0.0198(8) 0.0187(6) -0.0055(6) 0.0036(5) 0.0015(6)
O1 0.0228(5) 0.0157(7) 0.0168(5) -0.0042(5) 0.0042(4) -0.0020(5)
O2 0.0261(6) 0.0167(7) 0.0131(5) -0.0028(5) 0.0043(4) -0.0003(5)
O3 0.0317(6) 0.0194(7) 0.0163(5) 0.0021(6) 0.0088(5) 0.0018(5)
O4 0.0141(5) 0.0227(7) 0.0170(5) 0.0000(5) 0.0021(4) -0.0003(5)
C1 0.0143(7) 0.0191(9) 0.0149(7) 0.0006(7) 0.0003(5) -0.0004(7)
C2 0.0173(7) 0.0167(9) 0.0147(7) 0.0001(7) 0.0005(5) 0.0041(7)
C3 0.0163(7) 0.0151(9) 0.0186(7) -0.0016(7) 0.0022(6) 0.0021(7)
C4 0.0175(7) 0.0134(9) 0.0150(7) -0.0018(6) 0.0014(6) -0.0012(6)
C5 0.0161(7) 0.0138(9) 0.0157(7) 0.0000(7) 0.0022(6) -0.0008(7)
C6 0.0161(7) 0.0168(10) 0.0130(7) 0.0004(6) 0.0031(6) 0.0003(6)
C7 0.0157(7) 0.0130(9) 0.0139(7) 0.0004(7) 0.0019(5) 0.0019(6)
C8 0.0185(7) 0.0144(9) 0.0166(7) 0.0023(7) 0.0016(6) 0.0006(7)
C9 0.0170(7) 0.0172(9) 0.0154(7) 0.0014(7) 0.0038(6) -0.0005(7)
C10 0.0160(7) 0.0174(9) 0.0109(6) -0.0005(7) 0.0021(5) -0.0018(6)
C11 0.0171(7) 0.0152(9) 0.0135(7) 0.0000(7) 0.0012(5) 0.0023(6)
C12 0.0186(7) 0.0159(9) 0.0156(7) 0.0002(7) -0.0008(6) 0.0030(6)
C13 0.0182(7) 0.0188(10) 0.0165(7) -0.0015(7) 0.0001(6) 0.0045(7)
C14 0.0184(7) 0.0157(9) 0.0164(7) -0.0006(7) 0.0019(5) 0.0001(7)
C15 0.0152(7) 0.0223(10) 0.0168(7) -0.0015(7) 0.0006(6) 0.0013(7)
C16 0.0162(7) 0.0190(10) 0.0187(7) -0.0020(7) 0.0044(6) -0.0017(7)
C17 0.0194(7) 0.0144(9) 0.0216(8) -0.0017(7) -0.0005(6) 0.0009(7)
C18 0.0174(7) 0.0141(9) 0.0186(7) -0.0012(6) 0.0014(6) -0.0039(7)
O1W 0.0252(6) 0.0304(8) 0.0190(6) 0.0031(6) 0.0024(5) 0.0011(6)

loop_
_atom_type_symbol
_atom_type_description
_atom_type_scat_dispersion_real
_atom_type_scat_dispersion_imag
_atom_type_scat_source
C C 0.0181 0.0091 'International Tables Vol C Tables 4.2.6.8 and 6.1.1.4'
H H 0.0000 0.0000 'International Tables Vol C Tables 4.2.6.8 and 6.1.1.4'
N N 0.0311 0.0180 'International Tables Vol C Tables 4.2.6.8 and 6.1.1.4'
O O 0.0492 0.0322 'International Tables Vol C Tables 4.2.6.8 and 6.1.1.4'

loop_
_geom_angle_atom_site_label_1
_geom_angle_atom_site_label_2
_geom_angle_atom_site_label_3
_geom_angle
C16 N1 C18 107.33(15)
C16 N1 C13 127.27(16)
C18 N1 C13 125.28(14)
C16 N2 C17 105.71(14)
C5 O1 C4 60.97(10)
C12 O2 C6 110.30(13)
C14 O4 H4 109.5
C10 C1 C2 128.70(15)
C10 C1 H1A 115.6
C2 C1 H1A 115.7
C1 C2 C3 116.07(13)
C1 C2 H2A 108.3
C3 C2 H2A 108.3
C1 C2 H2B 108.3
C3 C2 H2B 108.3
H2A C2 H2B 107.4
C4 C3 C2 110.81(14)
C4 C3 H3A 109.5
C2 C3 H3A 109.5
C4 C3 H3B 109.5
C2 C3 H3B 109.5
H3A C3 H3B 108.1
O1 C4 C5 59.05(10)
O1 C4 C15 112.65(12)
C5 C4 C15 123.88(15)
O1 C4 C3 116.05(14)
C5 C4 C3 115.89(13)
C15 C4 C3 116.01(13)
O1 C5 C4 59.98(10)
O1 C5 C6 119.25(12)
C4 C5 C6 124.74(15)
O1 C5 H5A 114.0
C4 C5 H5A 114.0
C6 C5 H5A 114.0
O2 C6 C5 106.78(14)
O2 C6 C7 104.61(12)
C5 C6 C7 112.27(12)
O2 C6 H6A 111.0
C5 C6 H6A 111.0
C7 C6 H6A 111.0
C8 C7 C11 113.47(14)
C8 C7 C6 116.59(13)
C11 C7 C6 102.00(12)
C8 C7 H7A 108.1
C11 C7 H7A 108.1
C6 C7 H7A 108.1
C7 C8 C9 115.08(14)
C7 C8 H8A 108.5
C9 C8 H8A 108.5
C7 C8 H8B 108.5
C9 C8 H8B 108.5
H8A C8 H8B 107.5
C10 C9 C8 114.69(13)
C10 C9 H9A 108.6
C8 C9 H9A 108.6
C10 C9 H9B 108.6
C8 C9 H9B 108.6
H9A C9 H9B 107.6
C1 C10 C9 125.51(15)
C1 C10 C14 120.80(14)
C9 C10 C14 113.61(15)
C12 C11 C13 113.76(13)
C12 C11 C7 102.53(14)
C13 C11 C7 113.99(12)
C12 C11 H11A 108.8
C13 C11 H11A 108.8
C7 C11 H11A 108.8
O3 C12 O2 121.27(17)
O3 C12 C11 128.51(17)
O2 C12 C11 110.21(13)
N1 C13 C11 112.93(12)
N1 C13 H13A 109.0
C11 C13 H13A 109.0
N1 C13 H13B 109.0
C11 C13 H13B 109.0
H13A C13 H13B 107.8
O4 C14 C10 114.33(14)
O4 C14 H14A 108.7
C10 C14 H14A 108.7
O4 C14 H14B 108.7
C10 C14 H14B 108.7
H14A C14 H14B 107.6
C4 C15 H15A 109.5
C4 C15 H15B 109.5
H15A C15 H15B 109.5
C4 C15 H15C 109.5
H15A C15 H15C 109.5
H15B C15 H15C 109.5
N2 C16 N1 111.24(16)
N2 C16 H16A 124.4
N1 C16 H16A 124.4
C18 C17 N2 109.84(16)
C18 C17 H17A 125.1
N2 C17 H17A 125.1
C17 C18 N1 105.87(14)
C17 C18 H18A 127.1
N1 C18 H18A 127.1
H1W O1W H2W 106(2)

loop_
_geom_bond_atom_site_label_1
_geom_bond_atom_site_label_2
_geom_bond_distance
N1 C16 1.354(2)
N1 C18 1.374(2)
N1 C13 1.465(2)
N2 C16 1.322(2)
N2 C17 1.377(2)
O1 C5 1.448(2)
O1 C4 1.4623(19)
O2 C12 1.350(2)
O2 C6 1.4709(18)
O3 C12 1.207(2)
O4 C14 1.416(2)
O4 H4 0.8400
C1 C10 1.327(3)
C1 C2 1.514(2)
C1 H1A 0.9500
C2 C3 1.545(2)
C2 H2A 0.9900
C2 H2B 0.9900
C3 C4 1.510(2)
C3 H3A 0.9900
C3 H3B 0.9900
C4 C5 1.477(2)
C4 C15 1.509(2)
C5 C6 1.490(2)
C5 H5A 1.0000
C6 C7 1.536(2)
C6 H6A 1.0000
C7 C8 1.529(2)
C7 C11 1.531(2)
C7 H7A 1.0000
C8 C9 1.549(2)
C8 H8A 0.9900
C8 H8B 0.9900
C9 C10 1.513(2)
C9 H9A 0.9900
C9 H9B 0.9900
C10 C14 1.515(2)
C11 C12 1.511(2)
C11 C13 1.526(2)
C11 H11A 1.0000
C13 H13A 0.9900
C13 H13B 0.9900
C14 H14A 0.9900
C14 H14B 0.9900
C15 H15A 0.9800
C15 H15B 0.9800
C15 H15C 0.9800
C16 H16A 0.9500
C17 C18 1.365(2)
C17 H17A 0.9500
C18 H18A 0.9500
O1W H1W 0.87(3)
O1W H2W 0.85(3)

loop_
_geom_hbond_atom_site_label_D
_geom_hbond_atom_site_label_H
_geom_hbond_atom_site_label_A
_geom_hbond_site_symmetry_A
_geom_hbond_distance_DH
_geom_hbond_distance_HA
_geom_hbond_distance_DA
_geom_hbond_angle_DHA
O4 H4 N2 2_656 0.84 1.93 2.7491(17) 164.2
C13 H13B O1W 2_645 0.99 2.45 3.388(2) 157.1
C15 H15B O3 2_756 0.98 2.55 3.282(2) 131.1
C16 H16A O1W 1_556 0.95 2.44 3.370(2) 166.6
C17 H17A O3 1_545 0.95 2.54 3.377(2) 146.7
C18 H18A O1 1_545 0.95 2.57 3.5016(19) 167.0
O1W H1W O4 . 0.87(3) 1.93(3) 2.7928(17) 173(3)
O1W H2W O3 1_554 0.85(3) 2.14(3) 2.9534(19) 162(2)

loop_
_geom_torsion_atom_site_label_1
_geom_torsion_atom_site_label_2
_geom_torsion_atom_site_label_3
_geom_torsion_atom_site_label_4
_geom_torsion
C10 C1 C2 C3 -98.0(2)
C1 C2 C3 C4 72.09(17)
C5 O1 C4 C15 -117.00(17)
C5 O1 C4 C3 105.88(16)
C2 C3 C4 O1 -154.00(13)
C2 C3 C4 C5 -87.53(18)
C2 C3 C4 C15 70.32(19)
C4 O1 C5 C6 115.52(17)
C15 C4 C5 O1 97.94(17)
C3 C4 C5 O1 -106.14(16)
O1 C4 C5 C6 -106.62(16)
C15 C4 C5 C6 -8.7(3)
C3 C4 C5 C6 147.24(15)
C12 O2 C6 C5 136.46(13)
C12 O2 C6 C7 17.28(15)
O1 C5 C6 O2 67.27(17)
C4 C5 C6 O2 139.25(15)
O1 C5 C6 C7 -178.64(13)
C4 C5 C6 C7 -106.66(17)
O2 C6 C7 C8 -153.79(12)
C5 C6 C7 C8 90.80(17)
O2 C6 C7 C11 -29.62(15)
C5 C6 C7 C11 -145.03(13)
C11 C7 C8 C9 170.63(12)
C6 C7 C8 C9 -71.29(17)
C7 C8 C9 C10 -45.1(2)
C2 C1 C10 C9 5.9(3)
C2 C1 C10 C14 -170.69(14)
C8 C9 C10 C1 126.24(17)
C8 C9 C10 C14 -56.95(19)
C8 C7 C11 C12 156.85(12)
C6 C7 C11 C12 30.61(15)
C8 C7 C11 C13 -79.73(17)
C6 C7 C11 C13 154.03(14)
C6 O2 C12 O3 -175.49(14)
C6 O2 C12 C11 3.08(17)
C13 C11 C12 O3 32.8(2)
C7 C11 C12 O3 156.40(16)
C13 C11 C12 O2 -145.62(13)
C7 C11 C12 O2 -22.05(16)
C16 N1 C13 C11 97.44(18)
C18 N1 C13 C11 -78.22(19)
C12 C11 C13 N1 -85.46(18)
C7 C11 C13 N1 157.44(14)
C1 C10 C14 O4 -8.0(2)
C9 C10 C14 O4 174.99(12)
C17 N2 C16 N1 0.21(18)
C18 N1 C16 N2 -0.26(18)
C13 N1 C16 N2 -176.55(14)
C16 N2 C17 C18 -0.07(17)
N2 C17 C18 N1 -0.08(17)
C16 N1 C18 C17 0.20(17)
C13 N1 C18 C17 176.58(13)
